data_7715092
loop_
_publ_author_name
'Zimmerhofer, Fabian'
'Wolf, Eric'
'&#xd6;cal, Baris'
'Olthof, Selina'
'Reimann, Maximilian Kai'
'P&#xf6;ttgen, Rainer'
'Huppertz, Hubert'

_publ_section_title
;
 K<sub>3</sub>Mo<sub>2</sub>O<sub>5.6</sub>F<sub>3.4</sub> and
 K<sub>3</sub>V<sub>2</sub>O<sub>3.3</sub>F<sub>5.7</sub> - exploring
 transition metal cation valence and anion distribution in oxyfluorides.
;
_journal_issue 9
_journal_name_full 'Dalton transactions (Cambridge, England : 2003)'
_journal_page_first 4278
_journal_page_last 4290
_journal_paper_doi 10.1039/d4dt00064a
_journal_volume 53
_journal_year 2024
_chemical_formula_moiety 'F5.7 K3 O3.3 V1.95, 0.004(V12)'
_chemical_formula_sum 'F5.7 K3 O3.3 V2'
_chemical_formula_weight 380.267
_chemical_name_common 'potassium fluoridooxidovanadate'
_chemical_name_systematic 'potassium fluoridooxidovanadate'
_space_group_crystal_system trigonal
_space_group_IT_number 166
_space_group_name_Hall '-R 3 2"'
_space_group_name_H-M_alt 'R -3 m :H'
_symmetry_Int_Tables_number 166
_audit_update_record
;
2023-12-19 deposited with the CCDC.	2024-02-02 downloaded from the CCDC.
;
_cell_angle_alpha 90
_cell_angle_beta 90
_cell_angle_gamma 120
_cell_formula_units_Z 3
_cell_length_a 5.7442(1)
_cell_length_b 5.7442(1)
_cell_length_c 21.0484(6)
_cell_measurement_reflns_used 2903
_cell_measurement_temperature 300(2)
_cell_measurement_theta_max 37.4891
_cell_measurement_theta_min 2.9033
_cell_volume 601.46(2)
_computing_cell_refinement 'Bruker SAINT-V 8.40B'
_computing_data_collection 'Bruker Apex 4 v2021.4-0'
_computing_data_reduction 'Bruker SAINT-V 8.40B'
_computing_molecular_graphics 'DIAMOND v4.6.8 (Crystal Impact, 2022)'
_computing_structure_refinement 'olex2.refine 1.5 (Bourhis et al., 2015)'
_computing_structure_solution SHELXTL-2018/2
_diffrn_ambient_temperature 300(2)
_diffrn_detector_area_resol_mean 7.4074
_diffrn_measured_fraction_theta_full 0.9939
_diffrn_measured_fraction_theta_max 0.9977
_diffrn_measurement_device_type 'Bruker D8 QUEST PHOTON III C14'
_diffrn_measurement_method '\f and \w shutterless scans'
_diffrn_radiation_monochromator 'multi layered optics'
_diffrn_radiation_type 'Mo K\a'
_diffrn_radiation_wavelength 0.71073
_diffrn_reflns_av_R_equivalents 0.0338
_diffrn_reflns_av_unetI/netI 0.0157
_diffrn_reflns_Laue_measured_fraction_full 0.9939
_diffrn_reflns_Laue_measured_fraction_max 0.9977
_diffrn_reflns_limit_h_max 10
_diffrn_reflns_limit_h_min -10
_diffrn_reflns_limit_k_max 10
_diffrn_reflns_limit_k_min -10
_diffrn_reflns_limit_l_max 39
_diffrn_reflns_limit_l_min -39
_diffrn_reflns_number 10117
_diffrn_reflns_point_group_measured_fraction_full 0.9939
_diffrn_reflns_point_group_measured_fraction_max 0.9977
_diffrn_reflns_theta_full 25.2417
_diffrn_reflns_theta_max 37.49
_diffrn_reflns_theta_min 2.90
_diffrn_source 'Incoatec Microfocus'
_exptl_absorpt_coefficient_mu 3.966
_exptl_absorpt_correction_type multi-scan
_exptl_absorpt_process_details 'Bruker SADABS-2016/2)'
_exptl_crystal_colour colourless
_exptl_crystal_density_diffrn 3.150
_exptl_crystal_description block
_exptl_crystal_F_000 546.392
_exptl_crystal_size_max 0.05
_exptl_crystal_size_mid 0.04
_exptl_crystal_size_min 0.02
_exptl_transmission_factor_max 0.7481
_exptl_transmission_factor_min 0.6776
_refine_diff_density_max 0.9590
_refine_diff_density_min -0.9726
_refine_diff_density_rms 0.0920
_refine_ls_d_res_high 0.5839
_refine_ls_d_res_low 7.0161
_refine_ls_extinction_coef 0.0038(8)
_refine_ls_extinction_expression Fc^*^=kFc[1+0.001xFc^2^\l^3^/sin(2\q)]^-1/4^
_refine_ls_goodness_of_fit_ref 1.0139
_refine_ls_hydrogen_treatment undef
_refine_ls_matrix_type full
_refine_ls_number_constraints 2
_refine_ls_number_parameters 23
_refine_ls_number_reflns 439
_refine_ls_number_restraints 0
_refine_ls_restrained_S_all 1.0139
_refine_ls_R_factor_all 0.0310
_refine_ls_R_factor_gt 0.0271
_refine_ls_shift/su_max -0.0004
_refine_ls_shift/su_mean 0.0000
_refine_ls_structure_factor_coef Fsqd
_refine_ls_weighting_details 'w=1/[\s^2^(Fo^2^)+(0.0212P)^2^+2.1661P] where P=(Fo^2^+2Fc^2^)/3'
_refine_ls_weighting_scheme calc
_refine_ls_wR_factor_gt 0.0622
_refine_ls_wR_factor_ref 0.0655
_reflns_Friedel_coverage 0.0
_reflns_limit_h_max 8
_reflns_limit_h_min 0
_reflns_limit_k_max 4
_reflns_limit_k_min 0
_reflns_limit_l_max 36
_reflns_limit_l_min -35
_reflns_number_gt 385
_reflns_number_total 439
_reflns_threshold_expression I>=2u(I)
_cod_data_source_file d4dt00064a1.cif
_cod_data_source_block Vanadium
_cod_depositor_comments 'Adding full bibliography for 7715092--7715093.cif.'
_cod_original_sg_symbol_H-M 'R -3 m'
_cod_database_code 7715092
_olex2_refinement_description
;
1. Shared sites
{F1, O1}
2. Uiso/Uaniso restraints and constraints
Uanis(F1) = Uanis(O1)
3. Others
 Fixed Sof: V1(0.1625) O1(0.275) F1(0.225) V2(0.004167)
;

loop_
_space_group_symop_id
_space_group_symop_operation_xyz
1 x,y,z
2 -y,x-y,z
3 -x+y,-x,z
4 x-y,-y,-z
5 -x,-x+y,-z
6 y,x,-z
7 -x,-y,-z
8 y,-x+y,-z
9 x-y,x,-z
10 -x+y,y,z
11 x,x-y,z
12 -y,-x,z
13 x+1/3,y+2/3,z+2/3
14 -y+1/3,x-y+2/3,z+2/3
15 -x+y+1/3,-x+2/3,z+2/3
16 x-y+1/3,-y+2/3,-z+2/3
17 -x+1/3,-x+y+2/3,-z+2/3
18 y+1/3,x+2/3,-z+2/3
19 -x+1/3,-y+2/3,-z+2/3
20 y+1/3,-x+y+2/3,-z+2/3
21 x-y+1/3,x+2/3,-z+2/3
22 -x+y+1/3,y+2/3,z+2/3
23 x+1/3,x-y+2/3,z+2/3
24 -y+1/3,-x+2/3,z+2/3
25 x+2/3,y+1/3,z+1/3
26 -y+2/3,x-y+1/3,z+1/3
27 -x+y+2/3,-x+1/3,z+1/3
28 x-y+2/3,-y+1/3,-z+1/3
29 -x+2/3,-x+y+1/3,-z+1/3
30 y+2/3,x+1/3,-z+1/3
31 -x+2/3,-y+1/3,-z+1/3
32 y+2/3,-x+y+1/3,-z+1/3
33 x-y+2/3,x+1/3,-z+1/3
34 -x+y+2/3,y+1/3,z+1/3
35 x+2/3,x-y+1/3,z+1/3
36 -y+2/3,-x+1/3,z+1/3

loop_
_atom_site_label
_atom_site_type_symbol
_atom_site_fract_x
_atom_site_fract_y
_atom_site_fract_z
_atom_site_U_iso_or_equiv
_atom_site_adp_type
_atom_site_occupancy
_atom_site_site_symmetry_order
_atom_site_refinement_flags_posn
_atom_site_refinement_flags_adp
_atom_site_refinement_flags_occupancy
V1 V 0.0 0.0 0.39708(2) 0.02350(15) Uani 0.975000 6 S T P
F2 F 0.5 0.0 0.0 0.0569(7) Uani 1.000000 4 S T P
O1 O 0.48828(11) 0.51172(11) 0.23110(5) 0.0221(2) Uani 0.550000 2 S T P
K1 K 0.0 0.0 0.0 0.02175(17) Uani 1.000000 12 S T P
K2 K 0.0 0.0 0.20694(3) 0.02737(16) Uani 1.000000 6 S T P
F1 F 0.48828(11) 0.51172(11) 0.23110(5) 0.0221(2) Uani 0.450000 2 S T P
V2 V 0.0 0.0 0.4814(8) 0.021(3) Uani 0.025000 6 S T P

loop_
_atom_site_aniso_label
_atom_site_aniso_U_11
_atom_site_aniso_U_22
_atom_site_aniso_U_33
_atom_site_aniso_U_12
_atom_site_aniso_U_13
_atom_site_aniso_U_23
V1 0.02600(18) 0.02600(18) 0.0185(2) 0.01300(9) -0.000000 0.000000
F2 0.0514(8) 0.104(2) 0.0331(8) 0.0518(11) 0.0175(5) 0.0350(11)
O1 0.0245(4) 0.0245(4) 0.0211(4) 0.0152(4) 0.00162(17) -0.00162(17)
K1 0.0212(2) 0.0212(2) 0.0229(3) 0.01059(11) -0.000000 0.000000
K2 0.0253(2) 0.0253(2) 0.0316(3) 0.01263(10) -0.000000 0.000000
F1 0.0245(4) 0.0245(4) 0.0211(4) 0.0152(4) 0.00162(17) -0.00162(17)
V2 0.024(5) 0.024(5) 0.015(5) 0.012(2) -0.000000 0.000000

loop_
_atom_type_symbol
_atom_type_scat_dispersion_real
_atom_type_scat_dispersion_imag
_atom_type_scat_Cromer_Mann_a1
_atom_type_scat_Cromer_Mann_a2
_atom_type_scat_Cromer_Mann_a3
_atom_type_scat_Cromer_Mann_a4
_atom_type_scat_Cromer_Mann_b1
_atom_type_scat_Cromer_Mann_b2
_atom_type_scat_Cromer_Mann_b3
_atom_type_scat_Cromer_Mann_b4
_atom_type_scat_Cromer_Mann_c
_atom_type_scat_source
_atom_type_scat_dispersion_source
F 0.01756 0.01033 3.53920 2.64120 1.51700 1.02430 10.28250 4.29440 0.26150 26.14760 0.27760 'International Tables Volume C Table 6.1.1.4 (pp. 500-502)' 'Brennan, Cowan, Rev. Sci. Instrum., 1992, 63, 850'
K 0.20133 0.25084 8.21860 7.43980 1.05190 0.86590 12.79490 0.77480 213.18700 41.68410 1.42280 'International Tables Volume C Table 6.1.1.4 (pp. 500-502)' 'Brennan, Cowan, Rev. Sci. Instrum., 1992, 63, 850'
O 0.01085 0.00610 3.04850 2.28680 1.54630 0.86700 13.27710 5.70110 0.32390 32.90890 0.25080 'International Tables Volume C Table 6.1.1.4 (pp. 500-502)' 'Brennan, Cowan, Rev. Sci. Instrum., 1992, 63, 850'
V 0.30335 0.53343 10.29710 7.35110 2.07030 2.05710 6.86570 0.43850 26.89380 102.47800 1.21990 'International Tables Volume C Table 6.1.1.4 (pp. 500-502)' 'Brennan, Cowan, Rev. Sci. Instrum., 1992, 63, 850'

loop_
_geom_angle_atom_site_label_1
_geom_angle_atom_site_label_2
_geom_angle_atom_site_label_3
_geom_angle
_geom_angle_site_symmetry_1
_geom_angle_site_symmetry_3
_geom_angle_publ_flag
F2 V1 F2 84.632(15) 25_455 27 ?
F2 V1 F2 84.632(15) 26_445 27 ?
F2 V1 F2 84.632(15) 26_445 25_455 ?
O1 V1 F2 87.05(3) 16 25_455 ?
O1 V1 F2 87.05(3) 17_545 26_445 ?
O1 V1 F2 168.74(4) 18_445 27 ?
O1 V1 F2 87.05(3) 17_545 27 ?
O1 V1 F2 87.05(3) 16 27 ?
O1 V1 F2 168.74(4) 17_545 25_455 ?
O1 V1 F2 87.05(3) 18_445 26_445 ?
O1 V1 F2 168.74(4) 16 26_445 ?
O1 V1 F2 87.05(3) 18_445 25_455 ?
O1 V1 O1 100.11(4) 16 17_545 ?
O1 V1 O1 100.11(4) 18_445 17_545 ?
O1 V1 O1 100.11(4) 18_445 16 ?
K2 V1 F2 60.662(11) 16_445 26_445 ?
K2 V1 F2 60.662(11) 16_545 27 ?
K2 V1 F2 60.662(11) 16 25_455 ?
K2 V1 F2 126.412(7) 16_545 25_455 ?
K2 V1 F2 126.412(7) 16_445 25_455 ?
K2 V1 F2 126.412(7) 16_445 27 ?
K2 V1 F2 126.412(7) 16 26_445 ?
K2 V1 F2 126.412(7) 16 27 ?
K2 V1 F2 126.412(7) 16_545 26_445 ?
K2 V1 O1 54.328(7) 16_445 17_545 ?
K2 V1 O1 130.60(4) 16 17_545 ?
K2 V1 O1 54.328(7) 16 18_445 ?
K2 V1 O1 54.328(7) 16_545 17_545 ?
K2 V1 O1 54.328(7) 16_545 16 ?
K2 V1 O1 54.328(7) 16 16 ?
K2 V1 O1 54.328(7) 16_445 18_445 ?
K2 V1 O1 130.60(4) 16_445 16 ?
K2 V1 O1 130.60(4) 16_545 18_445 ?
K2 V1 K2 107.173(13) 16 16_545 ?
K2 V1 K2 107.173(13) 16 16_445 ?
K2 V1 K2 107.173(13) 16_445 16_545 ?
F1 V1 F2 87.05(3) 18_445 26_445 ?
F1 V1 F2 87.05(3) 18_445 25_455 ?
F1 V1 F2 87.05(3) 17_545 26_445 ?
F1 V1 F2 168.74(4) 18_445 27 ?
F1 V1 F2 168.74(4) 17_545 25_455 ?
F1 V1 F2 168.74(4) 16 26_445 ?
F1 V1 F2 87.05(3) 16 25_455 ?
F1 V1 F2 87.05(3) 17_545 27 ?
F1 V1 F2 87.05(3) 16 27 ?
F1 V1 O1 0.0 16 16 ?
F1 V1 O1 100.11(5) 18_445 17_545 ?
F1 V1 O1 100.11(5) 16 17_545 ?
F1 V1 O1 100.11(5) 17_545 18_445 ?
F1 V1 O1 0.0 17_545 17_545 ?
F1 V1 O1 100.11(5) 18_445 16 ?
F1 V1 O1 0.0 18_445 18_445 ?
F1 V1 O1 100.11(5) 16 18_445 ?
F1 V1 O1 100.11(5) 17_545 16 ?
F1 V1 K2 54.328(7) 17_545 16_445 ?
F1 V1 K2 54.328(7) 18_445 16_445 ?
F1 V1 K2 54.328(7) 16 16_545 ?
F1 V1 K2 130.60(4) 16 16_445 ?
F1 V1 K2 54.328(7) 16 16 ?
F1 V1 K2 54.328(7) 18_445 16 ?
F1 V1 K2 130.60(4) 18_445 16_545 ?
F1 V1 K2 130.60(4) 17_545 16 ?
F1 V1 K2 54.328(7) 17_545 16_545 ?
F1 V1 F1 100.11(4) 18_445 17_545 ?
F1 V1 F1 100.11(4) 16 17_545 ?
F1 V1 F1 100.11(4) 18_445 16 ?
V2 V1 F2 128.980(10) . 26_445 ?
V2 V1 F2 128.980(10) . 27 ?
V2 V1 F2 128.980(10) . 25_455 ?
V2 V1 O1 62.28(4) . 17_545 ?
V2 V1 O1 62.28(4) . 16 ?
V2 V1 O1 62.28(4) . 18_445 ?
V2 V1 K2 68.318(12) . 16_445 ?
V2 V1 K2 68.318(12) . 16_545 ?
V2 V1 K2 68.318(12) . 16 ?
V2 V1 F1 62.28(4) . 16 ?
V2 V1 F1 62.28(4) . 17_545 ?
V2 V1 F1 62.28(4) . 18_445 ?
V1 F2 V1 180.0 30 14_544 ?
K1 O1 V1 101.80(4) 29 17 ?
K2 O1 V1 156.56(6) 29 17 ?
K2 O1 V1 96.68(2) 3_665 17 ?
K2 O1 V1 96.68(2) 3 17 ?
K2 O1 K1 96.26(2) 3 29 ?
K2 O1 K1 96.26(2) 3_665 29 ?
K2 O1 K1 101.64(3) 29 29 ?
K2 O1 K2 159.41(5) 3_665 3 ?
K2 O1 K2 80.75(2) 3_665 29 ?
V2 O1 V1 76.3(3) 15_554 17 ?
V2 O1 V1 59.8(5) 17 17 ?
V2 O1 K1 178.1(3) 15_554 29 ?
V2 O1 K1 161.6(5) 17 29 ?
V2 O1 K2 86.64(8) 17 3_665 ?
V2 O1 K2 84.02(5) 15_554 3_665 ?
V2 O1 K2 96.8(5) 17 29 ?
V2 O1 K2 80.3(3) 15_554 29 ?
V2 O1 K2 84.02(5) 15_554 3 ?
V2 O1 K2 86.64(8) 17 3 ?
O1 K1 O1 113.12(3) 13_444 29 ?
O1 K1 O1 180.0 28_455 15_554 ?
O1 K1 O1 113.12(3) 30_445 15_554 ?
O1 K1 O1 113.12(3) 28_455 14_544 ?
O1 K1 O1 180.0 30_445 13_444 ?
O1 K1 O1 113.12(3) 30_445 14_544 ?
O1 K1 O1 113.12(3) 15_554 29 ?
O1 K1 O1 180.0 14_544 29 ?
O1 K1 O1 66.88(3) 15_554 13_444 ?
O1 K1 O1 66.88(3) 30_445 29 ?
O1 K1 O1 66.88(3) 15_554 14_544 ?
O1 K1 O1 66.88(3) 14_544 13_444 ?
O1 K1 O1 66.88(3) 30_445 28_455 ?
O1 K1 O1 113.12(3) 28_455 13_444 ?
O1 K1 O1 66.88(3) 28_455 29 ?
F1 K1 O1 180.0 30_445 13_444 ?
F1 K1 O1 113.12(3) 29 13_444 ?
F1 K1 O1 66.88(3) 14_544 13_444 ?
F1 K1 O1 113.12(3) 14_544 30_445 ?
F1 K1 O1 113.12(3) 13_444 28_455 ?
F1 K1 O1 113.12(3) 28_455 13_444 ?
F1 K1 O1 66.88(3) 14_544 15_554 ?
F1 K1 O1 113.12(3) 30_445 15_554 ?
F1 K1 O1 66.88(3) 13_444 15_554 ?
F1 K1 O1 0.0 15_554 15_554 ?
F1 K1 O1 180.0 14_544 29 ?
F1 K1 O1 0.0 30_445 30_445 ?
F1 K1 O1 0.0 14_544 14_544 ?
F1 K1 O1 66.88(3) 28_455 30_445 ?
F1 K1 O1 0.0 29 29 ?
F1 K1 O1 113.12(3) 29 15_554 ?
F1 K1 O1 180.0 13_444 30_445 ?
F1 K1 O1 66.88(3) 15_554 13_444 ?
F1 K1 O1 180.0 15_554 28_455 ?
F1 K1 O1 66.88(3) 29 28_455 ?
F1 K1 O1 66.88(3) 28_455 29 ?
F1 K1 O1 113.12(3) 15_554 30_445 ?
F1 K1 O1 113.12(3) 28_455 14_544 ?
F1 K1 O1 66.88(3) 29 30_445 ?
F1 K1 O1 0.0 28_455 28_455 ?
F1 K1 O1 180.0 28_455 15_554 ?
F1 K1 O1 66.88(3) 30_445 29 ?
F1 K1 O1 113.12(3) 14_544 28_455 ?
F1 K1 O1 113.12(3) 30_445 14_544 ?
F1 K1 O1 0.0 13_444 13_444 ?
F1 K1 O1 66.88(3) 30_445 28_455 ?
F1 K1 O1 113.12(3) 15_554 29 ?
F1 K1 O1 180.0 29 14_544 ?
F1 K1 O1 66.88(3) 13_444 14_544 ?
F1 K1 O1 66.88(3) 15_554 14_544 ?
F1 K1 O1 113.12(3) 13_444 29 ?
F1 K1 F1 66.88(3) 28_455 29 ?
F1 K1 F1 66.88(3) 15_554 14_544 ?
F1 K1 F1 66.88(3) 14_544 13_444 ?
F1 K1 F1 113.12(3) 15_554 29 ?
F1 K1 F1 180.0 14_544 29 ?
F1 K1 F1 113.12(3) 30_445 15_554 ?
F1 K1 F1 180.0 28_455 15_554 ?
F1 K1 F1 113.12(3) 28_455 13_444 ?
F1 K1 F1 113.12(3) 30_445 14_544 ?
F1 K1 F1 180.0 30_445 13_444 ?
F1 K1 F1 66.88(3) 30_445 28_455 ?
F1 K1 F1 113.12(3) 28_455 14_544 ?
F1 K1 F1 113.12(3) 13_444 29 ?
F1 K1 F1 66.88(3) 15_554 13_444 ?
F1 K1 F1 66.88(3) 30_445 29 ?
V1 K2 V1 107.173(13) 16 16_445 ?
V1 K2 V1 107.173(13) 16_545 16_445 ?
V1 K2 V1 107.173(13) 16_545 16 ?
O1 K2 V1 88.44(2) 1_445 16_545 ?
O1 K2 V1 28.99(2) 1_445 16_445 ?
O1 K2 V1 135.14(3) 2 16_545 ?
O1 K2 V1 28.99(2) 3 16_545 ?
O1 K2 V1 28.99(2) 2_655 16_545 ?
O1 K2 V1 28.99(2) 2 16_445 ?
O1 K2 V1 28.99(2) . 16 ?
O1 K2 V1 88.44(2) 2 16 ?
O1 K2 V1 72.84(2) 29 16 ?
O1 K2 V1 135.14(3) 2_655 16_445 ?
O1 K2 V1 125.392(11) 29 16_545 ?
O1 K2 V1 125.392(11) 28_455 16_545 ?
O1 K2 V1 125.392(11) 30_445 16_445 ?
O1 K2 V1 135.14(3) . 16_445 ?
O1 K2 V1 125.392(11) 30_445 16 ?
O1 K2 V1 125.392(11) 29 16_445 ?
O1 K2 V1 72.84(2) 30_445 16_545 ?
O1 K2 V1 88.44(2) 3 16_445 ?
O1 K2 V1 135.14(3) 3 16 ?
O1 K2 V1 72.84(2) 28_455 16_445 ?
O1 K2 V1 88.44(2) 3_565 16_445 ?
O1 K2 V1 88.44(2) . 16_545 ?
O1 K2 V1 135.14(3) 3_565 16_545 ?
O1 K2 V1 28.99(2) 3_565 16 ?
O1 K2 V1 135.14(3) 1_445 16 ?
O1 K2 V1 125.392(11) 28_455 16 ?
O1 K2 V1 88.44(2) 2_655 16 ?
O1 K2 O1 117.031(19) 3 2 ?
O1 K2 O1 65.71(4) 2_655 30_445 ?
O1 K2 O1 65.71(4) 3 30_445 ?
O1 K2 O1 131.12(2) 3_565 30_445 ?
O1 K2 O1 63.54(4) 2_655 . ?
O1 K2 O1 65.80(4) 29 28_455 ?
O1 K2 O1 54.43(4) 3 2_655 ?
O1 K2 O1 63.54(4) 3 1_445 ?
O1 K2 O1 159.41(5) 2_655 2 ?
O1 K2 O1 117.031(19) 3_565 2_655 ?
O1 K2 O1 99.25(2) 3 28_455 ?
O1 K2 O1 159.41(5) 3 3_565 ?
O1 K2 O1 117.031(17) 3 . ?
O1 K2 O1 99.25(3) 29 2 ?
O1 K2 O1 159.41(5) 1_445 . ?
O1 K2 O1 54.43(4) 3_565 . ?
O1 K2 O1 117.031(18) 3_565 1_445 ?
O1 K2 O1 131.12(2) . 28_455 ?
O1 K2 O1 131.12(2) 3 29 ?
O1 K2 O1 117.031(19) 2_655 1_445 ?
O1 K2 O1 65.80(4) 30_445 29 ?
O1 K2 O1 117.031(17) . 2 ?
O1 K2 O1 131.12(2) 30_445 2 ?
O1 K2 O1 99.25(3) 30_445 . ?
O1 K2 O1 65.71(4) 1_445 28_455 ?
O1 K2 O1 131.12(2) 2_655 28_455 ?
O1 K2 O1 131.12(2) 1_445 29 ?
O1 K2 O1 65.71(4) 3_565 29 ?
O1 K2 O1 54.43(4) 1_445 2 ?
O1 K2 O1 99.25(2) 2_655 29 ?
O1 K2 O1 99.25(2) 3_565 28_455 ?
O1 K2 O1 63.54(4) 3_565 2 ?
O1 K2 O1 65.80(3) 30_445 28_455 ?
F1 K2 V1 72.84(2) 28_455 16_445 ?
F1 K2 V1 28.99(2) 2 16_445 ?
F1 K2 V1 28.99(2) . 16 ?
F1 K2 V1 88.44(2) 1_445 16_545 ?
F1 K2 V1 135.14(3) 2 16_545 ?
F1 K2 V1 135.14(3) 3 16 ?
F1 K2 V1 72.84(2) 30_445 16_545 ?
F1 K2 V1 125.392(11) 28_455 16 ?
F1 K2 V1 88.44(2) 2 16 ?
F1 K2 V1 88.44(2) 3_565 16_445 ?
F1 K2 V1 135.14(3) . 16_445 ?
F1 K2 V1 125.392(11) 28_455 16_545 ?
F1 K2 V1 135.14(3) 1_445 16 ?
F1 K2 V1 28.99(2) 1_445 16_445 ?
F1 K2 V1 135.14(3) 2_655 16_445 ?
F1 K2 V1 125.392(11) 29 16_445 ?
F1 K2 V1 28.99(2) 2_655 16_545 ?
F1 K2 V1 72.84(2) 29 16 ?
F1 K2 V1 28.99(2) 3_565 16 ?
F1 K2 V1 135.14(3) 3_565 16_545 ?
F1 K2 V1 88.44(2) 3 16_445 ?
F1 K2 V1 125.392(11) 29 16_545 ?
F1 K2 V1 28.99(2) 3 16_545 ?
F1 K2 V1 88.44(2) . 16_545 ?
F1 K2 V1 125.392(11) 30_445 16_445 ?
F1 K2 V1 125.392(11) 30_445 16 ?
F1 K2 V1 88.44(2) 2_655 16 ?
F1 K2 O1 65.80(4) 30_445 29 ?
F1 K2 O1 65.80(4) 29 28_455 ?
F1 K2 O1 65.71(4) 2_655 30_445 ?
F1 K2 O1 117.031(14) 3_565 1_445 ?
F1 K2 O1 117.031(14) 1_445 2_655 ?
F1 K2 O1 99.25(2) 2_655 29 ?
F1 K2 O1 159.41(5) . 1_445 ?
F1 K2 O1 0.0 30_445 30_445 ?
F1 K2 O1 131.12(2) 1_445 29 ?
F1 K2 O1 0.0 1_445 1_445 ?
F1 K2 O1 65.71(4) 29 . ?
F1 K2 O1 131.12(2) 30_445 2 ?
F1 K2 O1 0.0 2_655 2_655 ?
F1 K2 O1 99.25(2) 29 2_655 ?
F1 K2 O1 54.43(4) . 3_565 ?
F1 K2 O1 99.25(2) 30_445 . ?
F1 K2 O1 65.80(4) 29 30_445 ?
F1 K2 O1 131.12(2) 3 29 ?
F1 K2 O1 54.43(4) 1_445 2 ?
F1 K2 O1 99.25(2) 30_445 1_445 ?
F1 K2 O1 63.54(4) 1_445 3 ?
F1 K2 O1 99.25(2) 29 2 ?
F1 K2 O1 131.12(2) 2_655 28_455 ?
F1 K2 O1 65.71(4) 30_445 2_655 ?
F1 K2 O1 63.54(4) 2_655 . ?
F1 K2 O1 117.031(14) 2_655 1_445 ?
F1 K2 O1 54.43(4) 2_655 3 ?
F1 K2 O1 131.12(2) 30_445 3_565 ?
F1 K2 O1 63.54(4) . 2_655 ?
F1 K2 O1 65.71(4) 3_565 29 ?
F1 K2 O1 117.031(14) . 3 ?
F1 K2 O1 65.71(4) 30_445 3 ?
F1 K2 O1 0.0 29 29 ?
F1 K2 O1 0.0 3 3 ?
F1 K2 O1 65.71(4) 1_445 28_455 ?
F1 K2 O1 131.12(2) 28_455 2_655 ?
F1 K2 O1 99.25(2) 1_445 30_445 ?
F1 K2 O1 63.54(4) 3 1_445 ?
F1 K2 O1 159.41(5) 1_445 . ?
F1 K2 O1 99.25(2) 28_455 3_565 ?
F1 K2 O1 0.0 28_455 28_455 ?
F1 K2 O1 117.031(14) 1_445 3_565 ?
F1 K2 O1 65.80(4) 28_455 29 ?
F1 K2 O1 99.25(2) 28_455 3 ?
F1 K2 O1 65.80(4) 28_455 30_445 ?
F1 K2 O1 131.12(2) 29 1_445 ?
F1 K2 O1 131.12(2) . 28_455 ?
F1 K2 O1 65.71(4) 2 28_455 ?
F1 K2 O1 65.71(4) . 29 ?
F1 K2 O1 159.41(5) 2_655 2 ?
F1 K2 O1 99.25(2) . 30_445 ?
F1 K2 O1 99.25(2) 2 29 ?
F1 K2 O1 117.031(14) . 2 ?
F1 K2 O1 117.031(14) 2_655 3_565 ?
F1 K2 O1 0.0 . . ?
F1 K2 O1 131.12(2) 2 30_445 ?
F1 K2 O1 99.25(2) 3_565 28_455 ?
F1 K2 O1 131.12(2) 29 3 ?
F1 K2 O1 131.12(2) 3_565 30_445 ?
F1 K2 O1 0.0 2 2 ?
F1 K2 O1 54.43(4) 3_565 . ?
F1 K2 O1 63.54(4) 3_565 2 ?
F1 K2 O1 117.031(14) 3_565 2_655 ?
F1 K2 O1 117.031(14) 2 . ?
F1 K2 O1 159.41(5) 3_565 3 ?
F1 K2 O1 0.0 3_565 3_565 ?
F1 K2 O1 65.71(4) 28_455 2 ?
F1 K2 O1 54.43(4) 2 1_445 ?
F1 K2 O1 99.25(2) 3 28_455 ?
F1 K2 O1 131.12(2) 28_455 . ?
F1 K2 O1 65.71(4) 3 30_445 ?
F1 K2 O1 159.41(5) 2 2_655 ?
F1 K2 O1 117.031(14) 3 . ?
F1 K2 O1 117.031(14) 3 2 ?
F1 K2 O1 54.43(4) 3 2_655 ?
F1 K2 O1 63.54(4) 2 3_565 ?
F1 K2 O1 65.80(4) 30_445 28_455 ?
F1 K2 O1 159.41(5) 3 3_565 ?
F1 K2 O1 65.71(4) 28_455 1_445 ?
F1 K2 O1 117.031(14) 2 3 ?
F1 K2 O1 65.71(4) 29 3_565 ?
F1 K2 F1 117.031(17) . 2 ?
F1 K2 F1 159.41(5) 2_655 2 ?
F1 K2 F1 131.12(2) 3 29 ?
F1 K2 F1 65.71(4) 2_655 30_445 ?
F1 K2 F1 99.25(3) 30_445 . ?
F1 K2 F1 99.25(2) 3 28_455 ?
F1 K2 F1 131.12(2) 2_655 28_455 ?
F1 K2 F1 65.80(3) 30_445 28_455 ?
F1 K2 F1 131.12(2) . 28_455 ?
F1 K2 F1 159.41(5) 1_445 . ?
F1 K2 F1 99.25(3) 29 2 ?
F1 K2 F1 65.80(4) 30_445 29 ?
F1 K2 F1 117.031(19) 3 2 ?
F1 K2 F1 117.031(17) 3 . ?
F1 K2 F1 99.25(2) 2_655 29 ?
F1 K2 F1 131.12(2) 30_445 2 ?
F1 K2 F1 131.12(2) 3_565 30_445 ?
F1 K2 F1 63.54(4) 2_655 . ?
F1 K2 F1 63.54(4) 3_565 2 ?
F1 K2 F1 65.71(4) 1_445 28_455 ?
F1 K2 F1 54.43(4) 3_565 . ?
F1 K2 F1 65.80(4) 29 28_455 ?
F1 K2 F1 117.031(18) 3_565 1_445 ?
F1 K2 F1 131.12(2) 1_445 29 ?
F1 K2 F1 117.031(19) 3_565 2_655 ?
F1 K2 F1 65.71(4) 3 30_445 ?
F1 K2 F1 63.54(4) 3 1_445 ?
F1 K2 F1 99.25(2) 3_565 28_455 ?
F1 K2 F1 159.41(5) 3 3_565 ?
F1 K2 F1 54.43(4) 3 2_655 ?
F1 K2 F1 117.031(19) 2_655 1_445 ?
F1 K2 F1 65.71(4) 3_565 29 ?
F1 K2 F1 54.43(4) 1_445 2 ?
K1 F1 V1 101.80(4) 29 17 ?
K2 F1 V1 96.68(2) 3 17 ?
K2 F1 V1 96.68(2) 3_665 17 ?
K2 F1 V1 156.56(6) 29 17 ?
K2 F1 K1 96.26(2) 3_665 29 ?
K2 F1 K1 101.64(3) 29 29 ?
K2 F1 K1 96.26(2) 3 29 ?
K2 F1 K2 159.41(5) 3_665 3 ?
K2 F1 K2 80.75(2) 3_665 29 ?
V2 F1 V1 76.3(3) 15_554 17 ?
V2 F1 V1 59.8(5) 17 17 ?
V2 F1 K1 178.1(3) 15_554 29 ?
V2 F1 K1 161.6(5) 17 29 ?
V2 F1 K2 96.8(5) 17 29 ?
V2 F1 K2 86.64(8) 17 3_665 ?
V2 F1 K2 84.02(5) 15_554 3_665 ?
V2 F1 K2 86.64(8) 17 3 ?
V2 F1 K2 84.02(5) 15_554 3 ?
V2 F1 K2 80.3(3) 15_554 29 ?
O1 V2 V1 138.6(3) 27_455 . ?
O1 V2 V1 58.0(5) 16 . ?
O1 V2 V1 138.6(3) 25_445 . ?
O1 V2 V1 138.6(3) 26 . ?
O1 V2 V1 58.0(5) 18_445 . ?
O1 V2 V1 58.0(5) 17_545 . ?
O1 V2 O1 163.5(7) 18_445 25_445 ?
O1 V2 O1 94.5(6) 16 17_545 ?
O1 V2 O1 94.5(6) 18_445 16 ?
O1 V2 O1 163.5(7) 26 17_545 ?
O1 V2 O1 69.9(4) 27_455 25_445 ?
O1 V2 O1 94.5(6) 18_445 17_545 ?
O1 V2 O1 163.5(7) 27_455 16 ?
O1 V2 O1 96.75(19) 18_445 26 ?
O1 V2 O1 96.75(19) 16 25_445 ?
O1 V2 O1 69.9(4) 26 25_445 ?
O1 V2 O1 96.75(19) 27_455 17_545 ?
O1 V2 O1 69.9(4) 27_455 26 ?
F1 V2 V1 58.0(5) 17_545 . ?
F1 V2 V1 58.0(5) 18_445 . ?
F1 V2 V1 138.6(3) 27_455 . ?
F1 V2 V1 138.6(3) 25_445 . ?
F1 V2 V1 58.0(5) 16 . ?
F1 V2 V1 138.6(3) 26 . ?
F1 V2 O1 96.75(19) 17_545 27_455 ?
F1 V2 O1 96.75(19) 18_445 26 ?
F1 V2 O1 94.5(6) 18_445 17_545 ?
F1 V2 O1 96.75(19) 25_445 17_545 ?
F1 V2 O1 0.0 26 26 ?
F1 V2 O1 163.5(7) 27_455 16 ?
F1 V2 O1 0.0 18_445 18_445 ?
F1 V2 O1 0.0 17_545 17_545 ?
F1 V2 O1 96.75(19) 26 18_445 ?
F1 V2 O1 69.9(4) 25_445 26 ?
F1 V2 O1 94.5(6) 17_545 16 ?
F1 V2 O1 94.5(6) 16 17_545 ?
F1 V2 O1 94.5(6) 18_445 16 ?
F1 V2 O1 0.0 27_455 27_455 ?
F1 V2 O1 163.5(7) 18_445 25_445 ?
F1 V2 O1 0.0 16 16 ?
F1 V2 O1 69.9(4) 25_445 27_455 ?
F1 V2 O1 94.5(6) 16 18_445 ?
F1 V2 O1 96.75(19) 17_545 25_445 ?
F1 V2 O1 163.5(7) 26 17_545 ?
F1 V2 O1 163.5(7) 17_545 26 ?
F1 V2 O1 96.75(19) 16 25_445 ?
F1 V2 O1 69.9(4) 26 25_445 ?
F1 V2 O1 69.9(4) 27_455 25_445 ?
F1 V2 O1 69.9(4) 26 27_455 ?
F1 V2 O1 96.75(19) 16 26 ?
F1 V2 O1 96.75(19) 27_455 17_545 ?
F1 V2 O1 94.5(6) 17_545 18_445 ?
F1 V2 O1 96.75(19) 27_455 18_445 ?
F1 V2 O1 163.5(7) 16 27_455 ?
F1 V2 O1 69.9(4) 27_455 26 ?
F1 V2 O1 96.75(19) 25_445 16 ?
F1 V2 O1 96.75(19) 18_445 27_455 ?
F1 V2 O1 96.75(19) 26 16 ?
F1 V2 O1 0.0 25_445 25_445 ?
F1 V2 O1 163.5(7) 25_445 18_445 ?
F1 V2 F1 69.9(4) 26 25_445 ?
F1 V2 F1 69.9(4) 27_455 25_445 ?
F1 V2 F1 96.75(19) 27_455 17_545 ?
F1 V2 F1 163.5(7) 27_455 16 ?
F1 V2 F1 163.5(7) 26 17_545 ?
F1 V2 F1 96.75(19) 18_445 26 ?
F1 V2 F1 94.5(6) 18_445 17_545 ?
F1 V2 F1 96.75(19) 16 25_445 ?
F1 V2 F1 94.5(6) 18_445 16 ?
F1 V2 F1 69.9(4) 27_455 26 ?
F1 V2 F1 163.5(7) 18_445 25_445 ?
F1 V2 F1 94.5(6) 16 17_545 ?
V2 V2 V1 180.0 4_556 . ?
V2 V2 O1 122.0(5) 4_556 17_545 ?
V2 V2 O1 122.0(5) 4_556 18_445 ?
V2 V2 O1 122.0(5) 4_556 16 ?
V2 V2 O1 41.4(3) 4_556 26 ?
V2 V2 O1 41.4(3) 4_556 25_445 ?
V2 V2 O1 41.4(3) 4_556 27_455 ?
V2 V2 F1 122.0(5) 4_556 17_545 ?
V2 V2 F1 41.4(3) 4_556 27_455 ?
V2 V2 F1 122.0(5) 4_556 16 ?
V2 V2 F1 41.4(3) 4_556 26 ?
V2 V2 F1 122.0(5) 4_556 18_445 ?
V2 V2 F1 41.4(3) 4_556 25_445 ?

loop_
_geom_bond_atom_site_label_1
_geom_bond_atom_site_label_2
_geom_bond_distance
_geom_bond_site_symmetry_2
_geom_bond_publ_flag
V1 F2 2.1331(3) 25_455 ?
V1 F2 2.1331(3) 26_445 ?
V1 F2 2.1331(3) 27 ?
V1 O1 1.7414(10) 18_445 ?
V1 O1 1.7414(10) 16 ?
V1 O1 1.7414(10) 17_545 ?
V1 K2 3.5689(3) 16_445 ?
V1 K2 3.5689(3) 16 ?
V1 K2 3.5689(3) 16_545 ?
V1 F1 1.7414(10) 16 ?
V1 F1 1.7414(10) 17_545 ?
V1 F1 1.7414(10) 18_445 ?
V1 V2 1.775(17) . ?
O1 K1 2.7893(11) 29 ?
O1 K2 2.8297(12) 29 ?
O1 K2 2.9191(2) 3_665 ?
O1 K2 2.9191(2) 3 ?
O1 V2 1.819(9) 17 ?
O1 V2 2.330(13) 15_554 ?
K1 F1 2.7893(11) 15_554 ?
K1 F1 2.7893(11) 14_544 ?
K1 F1 2.7893(11) 13_444 ?
K1 F1 2.7893(11) 29 ?
K1 F1 2.7893(11) 28_455 ?
K1 F1 2.7893(11) 30_445 ?
K2 F1 2.8297(12) 28_455 ?
K2 F1 2.9191(2) 2 ?
K2 F1 2.9191(2) 3_565 ?
K2 F1 2.9191(2) 1_445 ?
K2 F1 2.9191(2) 3 ?
K2 F1 2.8297(12) 30_445 ?
K2 F1 2.8297(12) 29 ?
K2 F1 2.9191(2) 2_655 ?
K2 F1 2.9191(2) . ?
F1 V2 1.819(9) 17 ?
F1 V2 2.330(13) 15_554 ?
V2 V2 0.78(3) 4_556 ?

loop_
_geom_torsion_atom_site_label_1
_geom_torsion_atom_site_label_2
_geom_torsion_atom_site_label_3
_geom_torsion_atom_site_label_4
_geom_torsion
_geom_torsion_site_symmetry_1
_geom_torsion_site_symmetry_2
_geom_torsion_site_symmetry_3
_geom_torsion_site_symmetry_4
_geom_torsion_publ_flag
O1 V2 V2 O1 -180.0 . 17 15_554 30_455 ?
O1 V2 V2 O1 -120.00(2) . 17 15_554 2_665 ?
O1 V2 V2 O1 180.0 . 15_554 17 30_455 ?
O1 V2 V2 O1 60.0 . 15_554 17 28_565 ?
O1 V2 V2 O1 -60.0 . 17 15_554 28_565 ?
O1 V2 V2 O1 -60.0 . 15_554 17 29 ?
O1 V2 V2 O1 120.00(2) . 17 15_554 3_565 ?
O1 V2 V2 O1 60.0 . 17 15_554 29 ?
O1 V2 V2 O1 120.00(2) . 15_554 17 2_665 ?
O1 V2 V2 O1 -120.00(2) . 15_554 17 3_565 ?
O1 V2 V2 F1 -180.0 . 17 15_554 30_455 ?
O1 V2 V2 F1 -60.0 . 17 15_554 28_565 ?
O1 V2 V2 F1 -120.0 . 17 15_554 2_665 ?
O1 V2 V2 F1 60.0 . 15_554 17 28_565 ?
O1 V2 V2 F1 180.0 . 15_554 17 30_455 ?
O1 V2 V2 F1 -60.0 . 15_554 17 29 ?
O1 V2 V2 F1 -120.0 . 15_554 17 3_565 ?
O1 V2 V2 F1 60.0 . 17 15_554 29 ?
O1 V2 V2 F1 120.0 . 17 15_554 3_565 ?
O1 V2 V2 F1 120.0 . 15_554 17 2_665 ?
F1 V2 V2 F1 -180.0 . 17 15_554 30_455 ?
F1 V2 V2 F1 60.0 . 15_554 17 28_565 ?
F1 V2 V2 F1 -60.0 . 15_554 17 29 ?
F1 V2 V2 F1 -120.00(2) . 17 15_554 2_665 ?
F1 V2 V2 F1 -60.0 . 17 15_554 28_565 ?
F1 V2 V2 F1 120.00(2) . 15_554 17 2_665 ?
F1 V2 V2 F1 120.00(2) . 17 15_554 3_565 ?
F1 V2 V2 F1 180.0 . 15_554 17 30_455 ?
F1 V2 V2 F1 60.0 . 17 15_554 29 ?
F1 V2 V2 F1 -120.00(2) . 15_554 17 3_565 ?
